data_4082199
loop_
_publ_author_name
'Groom, Laura R.'
'Schwarz, Andrew D.'
'Nova, Ainara'
'Clot, Eric'
'Mountford, Philip'

_publ_section_title
;
 Synthesis and Reactions of a Cyclopentadienyl-Amidinate
 Titaniumtert-Butoxyimido Compound
;
_journal_issue 24
_journal_name_full Organometallics
_journal_page_first 7520
_journal_paper_doi 10.1021/om401008a
_journal_volume 32
_journal_year 2013
_chemical_formula_moiety 'C13 H21 N2, C24 H20 B1'
_chemical_formula_sum 'C37 H41 B N2'
_chemical_formula_weight 524.56
_chemical_name_systematic
;
[PhC{N(iPr)H}2][BPh4]
;
_space_group_IT_number 2
_symmetry_cell_setting triclinic
_symmetry_space_group_name_Hall '-P 1'
_symmetry_space_group_name_H-M 'P -1'
_atom_sites_solution_hydrogens difmap
_atom_sites_solution_primary direct
_atom_sites_solution_secondary difmap
_cell_angle_alpha 98.985(6)
_cell_angle_beta 105.885(6)
_cell_angle_gamma 95.944(6)
_cell_formula_units_Z 2
_cell_length_a 9.7572(8)
_cell_length_b 10.1086(7)
_cell_length_c 16.5470(11)
_cell_measurement_reflns_used 4544
_cell_measurement_temperature 150
_cell_measurement_theta_max 66
_cell_measurement_theta_min 4
_cell_volume 1532.0(2)
_computing_cell_refinement 'CrysAlis, (Oxford Diffraction, 2002)'
_computing_data_collection 'SuperNova, (Oxford Diffraction, 2010)'
_computing_data_reduction 'CrysAlis, (Oxford Diffraction, 2002)'
_computing_molecular_graphics 'CAMERON (Watkin et al., 1996)'
_computing_publication_material 'CRYSTALS (Betteridge et al., 2003)'
_computing_structure_refinement 'CRYSTALS (Betteridge et al., 2003)'
_computing_structure_solution 'SIR92 (Altomare et al., 1994)'
_diffrn_ambient_temperature 150
_diffrn_measured_fraction_theta_full 0.975
_diffrn_measured_fraction_theta_max 0.971
_diffrn_measurement_device Area
_diffrn_measurement_device_type 'Oxford Diffraction SuperNova'
_diffrn_measurement_method \w
_diffrn_radiation_monochromator graphite
_diffrn_radiation_type 'Cu K\a'
_diffrn_radiation_wavelength 1.54180
_diffrn_reflns_av_R_equivalents 0.037
_diffrn_reflns_limit_h_max 11
_diffrn_reflns_limit_h_min -11
_diffrn_reflns_limit_k_max 11
_diffrn_reflns_limit_k_min -11
_diffrn_reflns_limit_l_max 16
_diffrn_reflns_limit_l_min -19
_diffrn_reflns_number 13322
_diffrn_reflns_theta_full 66.280
_diffrn_reflns_theta_max 66.190
_diffrn_reflns_theta_min 4.482
_diffrn_standards_number 0
_exptl_absorpt_coefficient_mu 0.488
_exptl_absorpt_correction_T_max 0.98
_exptl_absorpt_correction_T_min 0.98
_exptl_absorpt_correction_type multi-scan
_exptl_absorpt_process_details 'CrysAlis, (Oxford Diffraction, 2002)'
_exptl_crystal_colour colourless
_exptl_crystal_density_diffrn 1.137
_exptl_crystal_density_method 'not measured'
_exptl_crystal_description block
_exptl_crystal_F_000 564
_exptl_crystal_size_max 0.050
_exptl_crystal_size_mid 0.050
_exptl_crystal_size_min 0.050
_refine_diff_density_max 0.26
_refine_diff_density_min -0.33
_refine_ls_extinction_method None
_refine_ls_goodness_of_fit_ref 1.1459
_refine_ls_hydrogen_treatment mixed
_refine_ls_matrix_type full
_refine_ls_number_parameters 387
_refine_ls_number_reflns 3559
_refine_ls_number_restraints 40
_refine_ls_R_factor_all 0.0843
_refine_ls_R_factor_gt 0.0581
_refine_ls_shift/su_max 0.0029477
_refine_ls_shift/su_mean 0.0001875
_refine_ls_structure_factor_coef F
_refine_ls_weighting_details
;
 Method, part 1, Chebychev polynomial, (Watkin, 1994, Prince, 1982) 
 [weight] = 1.0/[A~0~*T~0~(x)+A~1~*T~1~(x) ... +A~n-1~]*T~n-1~(x)] 
 where A~i~ are the Chebychev coefficients listed below and x= Fcalc/Fmax 
 Method = Robust Weighting (Prince, 1982) 
 W = [weight] * [1-(deltaF/6*sigmaF)^2^]^2^ 
 A~i~ are: 
 35.9 18.9 34.2 16.4 2.19 
;
_refine_ls_weighting_scheme calc
_refine_ls_wR_factor_all 0.0314
_refine_ls_wR_factor_gt 0.0284
_refine_ls_wR_factor_ref 0.0284
_reflns_limit_h_max 11
_reflns_limit_h_min -11
_reflns_limit_k_max 11
_reflns_limit_k_min -11
_reflns_limit_l_max 19
_reflns_limit_l_min 0
_reflns_number_gt 3559
_reflns_number_total 5117
_reflns_threshold_expression I>2.0\s(I)
_oxford_diffrn_Wilson_B_factor 2.71
_oxford_diffrn_Wilson_scale 0.02
_oxford_refine_ls_r_factor_ref 0.0581
_oxford_refine_ls_scale 6.016(11)
_oxford_reflns_number_all 5094
_oxford_reflns_threshold_expression_ref I>2.0\s(I)
_cod_data_source_file om401008a_si_002.cif
_cod_data_source_block compound_33-BPh4
_cod_depositor_comments
;
The following automatic conversions were performed:

'_symmetry_cell_setting' value 'Triclinic' changed to 'triclinic'
according to /home/saulius/struct/CIF-dictionaries/cif_core.dic
dictionary named 'cif_core.dic' version 2.4.2 from
2011-04-26.

'_atom_sites_solution_primary' value 'Direct' changed to
'direct' according to
/home/saulius/struct/CIF-dictionaries/cif_core.dic dictionary named
'cif_core.dic' version 2.4.2 from 2011-04-26.

Automatic conversion script
Id: cif_fix_values 1891 2012-01-12 08:04:46Z andrius 
;
_cod_original_sg_symbol_H-M 'P -1 '
_cod_original_formula_sum 'C37 H41 B1 N2'
_cod_database_code 4082199

loop_
_symmetry_equiv_pos_as_xyz
x,y,z
-x,-y,-z

loop_
_atom_site_label
_atom_site_type_symbol
_atom_site_fract_x
_atom_site_fract_y
_atom_site_fract_z
_atom_site_U_iso_or_equiv
_atom_site_occupancy
_atom_site_adp_type
_atom_site_refinement_flags_posn
_atom_site_refinement_flags_adp
_atom_site_disorder_group
N1 N 0.16478(12) -0.18121(13) 0.81377(7) 0.0403 1.0000 Uani D U .
N2 N 0.01555(12) -0.10955(12) 0.70325(8) 0.0407 1.0000 Uani . . .
B1 B 0.47194(13) 0.19348(13) 0.76271(9) 0.0289 1.0000 Uani . . .
C1 C 0.06073(12) -0.20830(12) 0.74169(8) 0.0303 1.0000 Uani . . .
C2 C -0.00572(12) -0.35098(12) 0.70075(8) 0.0298 1.0000 Uani . . .
C3 C 0.07034(13) -0.43276(13) 0.66043(9) 0.0395 1.0000 Uani . . .
C4 C 0.00530(15) -0.56087(14) 0.61557(11) 0.0488 1.0000 Uani . . .
C5 C -0.13417(15) -0.60798(13) 0.61229(10) 0.0449 1.0000 Uani . . .
C6 C -0.20827(14) -0.52823(14) 0.65484(10) 0.0431 1.0000 Uani . . .
C7 C -0.14491(13) -0.39944(13) 0.69822(9) 0.0381 1.0000 Uani . . .
C8 C 0.20488(13) -0.27361(12) 0.87494(8) 0.0455 1.0000 Uani D U .
C11 C -0.08644(16) -0.12529(14) 0.61642(9) 0.0492 1.0000 Uani . . .
C12 C -0.0070(2) -0.14395(19) 0.54997(11) 0.0762 1.0000 Uani . . .
C13 C -0.16303(17) -0.00367(16) 0.61352(11) 0.0565 1.0000 Uani . . .
C14 C 0.51630(12) 0.04039(12) 0.75911(8) 0.0333 1.0000 Uani . . .
C15 C 0.63559(15) 0.00510(15) 0.81443(10) 0.0436 1.0000 Uani . . .
C16 C 0.66083(18) -0.13023(18) 0.81124(13) 0.0599 1.0000 Uani . . .
C17 C 0.5682(2) -0.23191(15) 0.75090(14) 0.0641 1.0000 Uani . . .
C18 C 0.44923(18) -0.20101(15) 0.69363(12) 0.0551 1.0000 Uani . . .
C19 C 0.42453(15) -0.06826(13) 0.69875(9) 0.0414 1.0000 Uani . . .
C20 C 0.32851(13) 0.18515(12) 0.79710(8) 0.0305 1.0000 Uani . . .
C21 C 0.34010(13) 0.14711(12) 0.87640(8) 0.0347 1.0000 Uani . . .
C22 C 0.22882(15) 0.14560(13) 0.91384(9) 0.0419 1.0000 Uani . . .
C23 C 0.09875(14) 0.18159(14) 0.87220(10) 0.0444 1.0000 Uani . . .
C24 C 0.08258(13) 0.21894(13) 0.79380(9) 0.0409 1.0000 Uani . . .
C25 C 0.19505(12) 0.21893(12) 0.75696(8) 0.0345 1.0000 Uani . . .
C26 C 0.44610(11) 0.23845(12) 0.66895(8) 0.0309 1.0000 Uani . . .
C27 C 0.48962(12) 0.17038(13) 0.60197(8) 0.0336 1.0000 Uani . . .
C28 C 0.47892(14) 0.21643(14) 0.52608(8) 0.0394 1.0000 Uani . . .
C29 C 0.42212(14) 0.33277(14) 0.51256(9) 0.0417 1.0000 Uani . . .
C30 C 0.37767(13) 0.40364(14) 0.57728(9) 0.0410 1.0000 Uani . . .
C31 C 0.39132(13) 0.35840(12) 0.65259(8) 0.0352 1.0000 Uani . . .
C32 C 0.59651(12) 0.31281(11) 0.82903(8) 0.0283 1.0000 Uani . . .
C33 C 0.73757(12) 0.32822(13) 0.82372(8) 0.0341 1.0000 Uani . . .
C34 C 0.84387(13) 0.43353(14) 0.87483(9) 0.0382 1.0000 Uani . . .
C35 C 0.81155(13) 0.52968(13) 0.93285(9) 0.0409 1.0000 Uani . . .
C36 C 0.67331(14) 0.51968(13) 0.93921(9) 0.0387 1.0000 Uani . . .
C37 C 0.56861(13) 0.41360(13) 0.88821(8) 0.0343 1.0000 Uani . . .
H1 H 0.0481(18) -0.028(2) 0.7275(11) 0.052(5) 1.0000 Uiso . . .
H2 H 0.2052(18) -0.102(2) 0.8322(11) 0.048(5) 1.0000 Uiso . . .
H31 H 0.1644 -0.3997 0.6628 0.0479 1.0000 Uiso R . .
H41 H 0.0584 -0.6147 0.5877 0.0573 1.0000 Uiso R . .
H51 H -0.1782 -0.6962 0.5800 0.0533 1.0000 Uiso R . .
H61 H -0.3030 -0.5618 0.6527 0.0503 1.0000 Uiso R . .
H71 H -0.1957 -0.3443 0.7270 0.0457 1.0000 Uiso R . .
H111 H -0.1607 -0.2070 0.6072 0.0588 1.0000 Uiso R . .
H121 H 0.0441 -0.2204 0.5560 0.1130 1.0000 Uiso R . .
H122 H 0.0648 -0.0628 0.5596 0.1124 1.0000 Uiso R . .
H123 H -0.0736 -0.1563 0.4937 0.1121 1.0000 Uiso R . .
H131 H -0.2094 0.0094 0.6582 0.0877 1.0000 Uiso R . .
H132 H -0.0900 0.0757 0.6215 0.0866 1.0000 Uiso R . .
H133 H -0.2342 -0.0166 0.5571 0.0875 1.0000 Uiso R . .
H151 H 0.7023 0.0738 0.8550 0.0509 1.0000 Uiso R . .
H161 H 0.7414 -0.1486 0.8501 0.0696 1.0000 Uiso R . .
H171 H 0.5837 -0.3227 0.7482 0.0728 1.0000 Uiso R . .
H181 H 0.3844 -0.2719 0.6499 0.0641 1.0000 Uiso R . .
H191 H 0.3409 -0.0489 0.6606 0.0486 1.0000 Uiso R . .
H211 H 0.4274 0.1212 0.9065 0.0414 1.0000 Uiso R . .
H221 H 0.2454 0.1187 0.9676 0.0483 1.0000 Uiso R . .
H231 H 0.0229 0.1809 0.8972 0.0521 1.0000 Uiso R . .
H241 H -0.0055 0.2445 0.7635 0.0486 1.0000 Uiso R . .
H251 H 0.1794 0.2419 0.7024 0.0400 1.0000 Uiso R . .
H271 H 0.5293 0.0912 0.6096 0.0396 1.0000 Uiso R . .
H281 H 0.5090 0.1693 0.4835 0.0455 1.0000 Uiso R . .
H291 H 0.4130 0.3649 0.4613 0.0494 1.0000 Uiso R . .
H301 H 0.3386 0.4843 0.5693 0.0487 1.0000 Uiso R . .
H311 H 0.3645 0.4092 0.6965 0.0419 1.0000 Uiso R . .
H331 H 0.7622 0.2631 0.7839 0.0402 1.0000 Uiso R . .
H341 H 0.9389 0.4372 0.8697 0.0457 1.0000 Uiso R . .
H351 H 0.8828 0.6010 0.9680 0.0470 1.0000 Uiso R . .
H361 H 0.6504 0.5835 0.9777 0.0464 1.0000 Uiso R . .
H371 H 0.4746 0.4092 0.8938 0.0403 1.0000 Uiso R . .
C9 C 0.3580(5) -0.2936(4) 0.8852(2) 0.0750 0.5000 Uani D U 1
C91 C 0.3675(4) -0.2504(5) 0.9123(2) 0.0749 0.5000 Uani D U 2
C10 C 0.1835(4) -0.2128(3) 0.9595(2) 0.0436 0.5000 Uani D U 1
C101 C 0.1327(4) -0.2442(4) 0.9440(2) 0.0535 0.5000 Uani D U 2
H91 H 0.3841 -0.3507 0.9273 0.1179 0.5000 Uiso R . 1
H92 H 0.4187 -0.2041 0.9051 0.1178 0.5000 Uiso R . 1
H93 H 0.3649 -0.3386 0.8309 0.1178 0.5000 Uiso R . 1
H911 H 0.3971 -0.3051 0.9560 0.1128 0.5000 Uiso R . 2
H912 H 0.4003 -0.1569 0.9386 0.1124 0.5000 Uiso R . 2
H913 H 0.4116 -0.2736 0.8664 0.1134 0.5000 Uiso R . 2
H101 H 0.2005 -0.2757 0.9984 0.0700 0.5000 Uiso R . 1
H102 H 0.2522 -0.1305 0.9850 0.0699 0.5000 Uiso R . 1
H103 H 0.0861 -0.1920 0.9498 0.0702 0.5000 Uiso R . 1
H1011 H 0.1625 -0.2970 0.9877 0.0810 0.5000 Uiso R . 2
H1012 H 0.1574 -0.1496 0.9709 0.0808 0.5000 Uiso R . 2
H1013 H 0.0294 -0.2639 0.9208 0.0808 0.5000 Uiso R . 2
H81 H 0.1437 -0.3585 0.8527 0.0557 1.0000 Uiso R . .

loop_
_atom_site_aniso_label
_atom_site_aniso_U_11
_atom_site_aniso_U_22
_atom_site_aniso_U_33
_atom_site_aniso_U_23
_atom_site_aniso_U_13
_atom_site_aniso_U_12
N1 0.0461(6) 0.0308(7) 0.0342(6) 0.0040(5) -0.0002(5) -0.0023(5)
N2 0.0490(7) 0.0236(6) 0.0374(6) 0.0007(5) -0.0016(5) -0.0018(5)
B1 0.0249(6) 0.0304(7) 0.0303(7) 0.0019(6) 0.0098(5) 0.0000(5)
C1 0.0331(6) 0.0289(6) 0.0288(7) 0.0051(5) 0.0105(5) 0.0018(5)
C2 0.0301(6) 0.0283(6) 0.0294(6) 0.0073(5) 0.0056(5) 0.0031(5)
C3 0.0307(6) 0.0329(7) 0.0525(8) 0.0017(6) 0.0130(6) 0.0020(5)
C4 0.0442(8) 0.0348(7) 0.0618(10) -0.0031(7) 0.0124(6) 0.0095(6)
C5 0.0452(8) 0.0262(7) 0.0522(9) 0.0032(6) 0.0001(6) 0.0016(6)
C6 0.0339(6) 0.0414(8) 0.0511(8) 0.0151(7) 0.0083(6) -0.0051(6)
C7 0.0363(7) 0.0366(7) 0.0423(8) 0.0049(6) 0.0156(6) 0.0025(6)
C8 0.0494(8) 0.0465(8) 0.0350(7) 0.0120(6) 0.0013(6) 0.0063(6)
C11 0.0580(8) 0.0292(7) 0.0415(8) 0.0034(6) -0.0103(6) -0.0045(6)
C12 0.1308(17) 0.0534(10) 0.0415(9) 0.0085(7) 0.0110(10) 0.0421(11)
C13 0.0484(8) 0.0484(9) 0.0593(10) 0.0140(8) -0.0078(7) 0.0059(7)
C14 0.0340(7) 0.0346(7) 0.0355(7) 0.0030(6) 0.0208(5) 0.0019(5)
C15 0.0471(8) 0.0411(8) 0.0492(8) 0.0116(6) 0.0204(6) 0.0144(6)
C16 0.0593(10) 0.0547(10) 0.0820(13) 0.0255(9) 0.0347(9) 0.0249(8)
C17 0.0712(11) 0.0308(8) 0.1124(16) 0.0098(9) 0.0639(12) 0.0127(8)
C18 0.0605(9) 0.0359(8) 0.0767(11) -0.0052(7) 0.0470(9) -0.0071(7)
C19 0.0437(7) 0.0327(7) 0.0494(8) -0.0015(6) 0.0245(6) -0.0016(6)
C20 0.0325(6) 0.0254(6) 0.0302(7) -0.0017(5) 0.0093(5) -0.0008(4)
C21 0.0381(6) 0.0280(6) 0.0368(7) 0.0018(5) 0.0125(5) 0.0015(5)
C22 0.0551(9) 0.0343(7) 0.0377(8) -0.0015(6) 0.0250(6) -0.0054(6)
C23 0.0392(7) 0.0386(7) 0.0551(9) -0.0084(6) 0.0272(6) -0.0043(6)
C24 0.0320(7) 0.0411(7) 0.0461(9) -0.0046(6) 0.0149(5) 0.0004(5)
C25 0.0312(6) 0.0319(7) 0.0361(7) -0.0025(5) 0.0101(5) -0.0014(5)
C26 0.0232(6) 0.0301(6) 0.0341(7) 0.0006(5) 0.0057(5) -0.0030(5)
C27 0.0310(6) 0.0316(6) 0.0332(7) -0.0013(5) 0.0073(5) -0.0004(5)
C28 0.0415(7) 0.0447(8) 0.0285(7) 0.0014(6) 0.0117(5) -0.0045(6)
C29 0.0393(7) 0.0477(8) 0.0329(7) 0.0116(6) 0.0045(5) -0.0057(6)
C30 0.0377(7) 0.0367(7) 0.0469(9) 0.0132(6) 0.0084(6) 0.0011(5)
C31 0.0328(6) 0.0346(7) 0.0374(7) 0.0034(6) 0.0127(5) 0.0000(5)
C32 0.0296(6) 0.0311(6) 0.0236(6) 0.0070(5) 0.0057(4) 0.0056(5)
C33 0.0290(6) 0.0358(7) 0.0355(7) 0.0027(5) 0.0094(5) 0.0022(5)
C34 0.0287(6) 0.0421(8) 0.0409(8) 0.0042(6) 0.0099(5) -0.0007(5)
C35 0.0358(7) 0.0345(7) 0.0439(8) 0.0009(6) 0.0057(5) -0.0062(5)
C36 0.0421(7) 0.0305(7) 0.0376(7) -0.0055(5) 0.0104(5) 0.0010(5)
C37 0.0317(6) 0.0335(7) 0.0366(7) 0.0022(5) 0.0113(5) 0.0035(5)
C9 0.076(3) 0.125(4) 0.047(3) 0.039(3) 0.028(2) 0.058(3)
C91 0.059(2) 0.126(4) 0.055(3) 0.041(3) 0.0226(19) 0.033(2)
C10 0.040(2) 0.049(2) 0.055(2) 0.0244(17) 0.0279(17) 0.0014(18)
C101 0.040(2) 0.050(2) 0.071(3) 0.0211(18) 0.0211(19) -0.0138(18)

loop_
_atom_type_symbol
_atom_type_scat_dispersion_real
_atom_type_scat_dispersion_imag
_atom_type_scat_Cromer_Mann_a1
_atom_type_scat_Cromer_Mann_b1
_atom_type_scat_Cromer_Mann_a2
_atom_type_scat_Cromer_Mann_b2
_atom_type_scat_Cromer_Mann_a3
_atom_type_scat_Cromer_Mann_b3
_atom_type_scat_Cromer_Mann_a4
_atom_type_scat_Cromer_Mann_b4
_atom_type_scat_Cromer_Mann_c
_atom_type_scat_source
C 0.0181 0.0091 2.3100 20.8439 1.0200 10.2075 1.5886 0.5687 0.8650 51.6512 0.2156 'International Tables Vol C 4.2.6.8 and 6.1.1.4'
B 0.0090 0.0039 2.0545 23.2185 1.3326 1.0210 1.0979 60.3498 0.7068 0.1403 -0.1932 'International Tables Vol C 4.2.6.8 and 6.1.1.4'
N 0.0311 0.0180 12.2126 0.0057 3.1322 9.8933 2.0125 28.9975 1.1663 0.5826 -11.5290 'International Tables Vol C 4.2.6.8 and 6.1.1.4'
H 0.0000 0.0000 0.4930 10.5109 0.3229 26.1257 0.1402 3.1424 0.0408 57.7998 0.0030 'International Tables Vol C 4.2.6.8 and 6.1.1.4'

loop_
_geom_angle_atom_site_label_1
_geom_angle_atom_site_label_2
_geom_angle_atom_site_label_3
_geom_angle
_geom_angle_publ_flag
C1 N1 C8 126.64(12) yes
C1 N1 H2 118.4(11) no
C8 N1 H2 114.2(11) no
C1 N2 C11 126.21(12) yes
C1 N2 H1 120.1(11) no
C11 N2 H1 113.6(11) no
C14 B1 C20 104.59(9) yes
C14 B1 C26 111.03(10) yes
C20 B1 C26 114.41(9) yes
C14 B1 C32 114.02(10) yes
C20 B1 C32 108.43(9) yes
C26 B1 C32 104.60(10) yes
N2 C1 N1 120.16(12) yes
N2 C1 C2 119.12(11) yes
N1 C1 C2 120.71(12) yes
C1 C2 C3 119.09(10) yes
C1 C2 C7 120.95(11) yes
C3 C2 C7 119.85(11) yes
C2 C3 C4 119.73(12) yes
C2 C3 H31 119.4 no
C4 C3 H31 120.9 no
C3 C4 C5 120.15(13) yes
C3 C4 H41 118.5 no
C5 C4 H41 121.3 no
C4 C5 C6 120.11(13) yes
C4 C5 H51 119.1 no
C6 C5 H51 120.8 no
C5 C6 C7 119.93(12) yes
C5 C6 H61 119.4 no
C7 C6 H61 120.6 no
C2 C7 C6 120.18(13) yes
C2 C7 H71 119.7 no
C6 C7 H71 120.1 no
N1 C8 C9 109.00(10) yes
N1 C8 C10 108.94(9) yes
C9 C8 C10 111.57(10) yes
N1 C8 H81 109.0 no
C9 C8 H81 109.4 no
C10 C8 H81 108.9 no
N2 C11 C12 110.10(13) yes
N2 C11 C13 108.30(13) yes
C12 C11 C13 112.72(14) yes
N2 C11 H111 108.0 no
C12 C11 H111 110.0 no
C13 C11 H111 107.6 no
C11 C12 H121 109.8 no
C11 C12 H122 109.1 no
H121 C12 H122 107.7 no
C11 C12 H123 109.9 no
H121 C12 H123 111.0 no
H122 C12 H123 109.3 no
C11 C13 H131 111.7 no
C11 C13 H132 107.1 no
H131 C13 H132 109.3 no
C11 C13 H133 108.2 no
H131 C13 H133 110.5 no
H132 C13 H133 109.9 no
B1 C14 C15 125.70(11) yes
B1 C14 C19 119.27(12) yes
C15 C14 C19 114.95(12) yes
C14 C15 C16 122.39(15) yes
C14 C15 H151 118.8 no
C16 C15 H151 118.8 no
C15 C16 C17 120.13(17) yes
C15 C16 H161 119.0 no
C17 C16 H161 120.8 no
C16 C17 C18 119.38(14) yes
C16 C17 H171 121.0 no
C18 C17 H171 119.7 no
C17 C18 C19 119.73(15) yes
C17 C18 H181 120.0 no
C19 C18 H181 120.3 no
C14 C19 C18 123.39(15) yes
C14 C19 H191 117.7 no
C18 C19 H191 118.9 no
B1 C20 C21 118.49(10) yes
B1 C20 C25 126.39(11) yes
C21 C20 C25 115.04(11) yes
C20 C21 C22 123.09(12) yes
C20 C21 H211 119.3 no
C22 C21 H211 117.6 no
C21 C22 C23 119.90(13) yes
C21 C22 H221 117.9 no
C23 C22 H221 122.2 no
C22 C23 C24 118.85(11) yes
C22 C23 H231 120.4 no
C24 C23 H231 120.8 no
C23 C24 C25 120.44(12) yes
C23 C24 H241 121.0 no
C25 C24 H241 118.5 no
C20 C25 C24 122.65(12) yes
C20 C25 H251 119.0 no
C24 C25 H251 118.4 no
B1 C26 C27 123.66(11) yes
B1 C26 C31 122.03(11) yes
C27 C26 C31 113.99(12) yes
C26 C27 C28 123.02(12) yes
C26 C27 H271 118.1 no
C28 C27 H271 118.9 no
C27 C28 C29 120.76(12) yes
C27 C28 H281 120.7 no
C29 C28 H281 118.5 no
C28 C29 C30 118.19(13) yes
C28 C29 H291 121.9 no
C30 C29 H291 119.9 no
C29 C30 C31 120.46(13) yes
C29 C30 H301 119.5 no
C31 C30 H301 120.1 no
C26 C31 C30 123.55(12) yes
C26 C31 H311 117.0 no
C30 C31 H311 119.4 no
B1 C32 C33 120.95(11) yes
B1 C32 C37 123.72(10) yes
C33 C32 C37 115.02(11) yes
C32 C33 C34 122.74(12) yes
C32 C33 H331 118.6 no
C34 C33 H331 118.7 no
C33 C34 C35 120.10(12) yes
C33 C34 H341 119.0 no
C35 C34 H341 120.9 no
C34 C35 C36 119.10(11) yes
C34 C35 H351 120.8 no
C36 C35 H351 120.2 no
C35 C36 C37 120.17(12) yes
C35 C36 H361 119.8 no
C37 C36 H361 120.0 no
C32 C37 C36 122.85(11) yes
C32 C37 H371 118.7 no
C36 C37 H371 118.4 no
C8 C9 H91 108.1 no
C8 C9 H92 108.0 no
H91 C9 H92 110.5 no
C8 C9 H93 108.6 no
H91 C9 H93 109.6 no
H92 C9 H93 112.0 no
C8 C91 H911 110.7 no
C8 C91 H912 109.5 no
H911 C91 H912 108.3 no
C8 C91 H913 109.4 no
H911 C91 H913 110.0 no
H912 C91 H913 109.0 no
C8 C10 H101 109.9 no
C8 C10 H102 109.1 no
H101 C10 H102 108.4 no
C8 C10 H103 109.6 no
H101 C10 H103 110.2 no
H102 C10 H103 109.7 no
C8 C101 H1011 111.2 no
C8 C101 H1012 110.3 no
H1011 C101 H1012 108.0 no
C8 C101 H1013 111.1 no
H1011 C101 H1013 108.4 no
H1012 C101 H1013 107.6 no

loop_
_geom_bond_atom_site_label_1
_geom_bond_atom_site_label_2
_geom_bond_distance
_geom_bond_publ_flag
N1 C1 1.3061(17) yes
N1 C8 1.4847(17) yes
N1 H2 0.827(19) no
N2 C1 1.3159(17) yes
N2 C11 1.4809(18) yes
N2 H1 0.85(2) no
B1 C14 1.6461(18) yes
B1 C20 1.6480(18) yes
B1 C26 1.645(2) yes
B1 C32 1.6399(17) yes
C1 C2 1.4901(18) yes
C2 C3 1.3803(17) yes
C2 C7 1.3823(17) yes
C3 C4 1.379(2) yes
C3 H31 0.932 no
C4 C5 1.378(2) yes
C4 H41 0.942 no
C5 C6 1.375(2) yes
C5 H51 0.955 no
C6 C7 1.375(2) yes
C6 H61 0.940 no
C7 H71 0.941 no
C8 C9 1.495(4) yes
C8 C10 1.516(4) yes
C8 H81 0.950 no
C11 C12 1.509(3) yes
C11 C13 1.504(2) yes
C11 H111 1.003 no
C12 H121 0.966 no
C12 H122 0.984 no
C12 H123 0.959 no
C13 H131 0.966 no
C13 H132 0.983 no
C13 H133 0.980 no
C14 C15 1.3873(19) yes
C14 C19 1.4035(19) yes
C15 C16 1.410(2) yes
C15 H151 0.937 no
C16 C17 1.365(3) yes
C16 H161 0.925 no
C17 C18 1.381(3) yes
C17 H171 0.942 no
C18 C19 1.382(2) yes
C18 H181 0.965 no
C19 H191 0.944 no
C20 C21 1.4028(19) yes
C20 C25 1.3939(17) yes
C21 C22 1.3894(18) yes
C21 H211 0.947 no
C22 C23 1.383(2) yes
C22 H221 0.948 no
C23 C24 1.380(2) yes
C23 H231 0.942 no
C24 C25 1.3936(17) yes
C24 H241 0.953 no
C25 H251 0.944 no
C26 C27 1.4007(18) yes
C26 C31 1.4095(18) yes
C27 C28 1.388(2) yes
C27 H271 0.936 no
C28 C29 1.375(2) yes
C28 H281 0.920 no
C29 C30 1.388(2) yes
C29 H291 0.940 no
C30 C31 1.371(2) yes
C30 H301 0.947 no
C31 H311 0.936 no
C32 C33 1.3974(17) yes
C32 C37 1.4009(17) yes
C33 C34 1.3907(19) yes
C33 H331 0.954 no
C34 C35 1.380(2) yes
C34 H341 0.952 no
C35 C36 1.3759(19) yes
C35 H351 0.941 no
C36 C37 1.3872(19) yes
C36 H361 0.923 no
C37 H371 0.944 no
C9 H91 0.971 no
C9 H92 0.984 no
C9 H93 0.965 no
C91 H911 0.977 no
C91 H912 0.957 no
C91 H913 0.981 no
C10 H101 0.968 no
C10 H102 0.969 no
C10 H103 0.970 no
C101 H1011 0.965 no
C101 H1012 0.965 no
C101 H1013 0.962 no
